data_2210349
loop_
_publ_author_name
'Flores-Alamo, Marcos'
'Rosiles-Exkiws, Jose A.'
'Iglesias-Arteaga, Martin A.'

_publ_section_title
;
 3\b-Acetoxy-16\b-hydroxypregn-5-ene-20-carboxylic acid 16-lactone
 (vespertilin acetate)
;
_journal_coeditor_code OB2039
_journal_issue 9
_journal_name_full 'Acta Crystallographica Section E'
_journal_page_first o3774
_journal_page_last o3775
_journal_paper_doi 10.1107/S1600536806030728
_journal_volume 62
_journal_year 2006
_chemical_formula_iupac 'C24 H34 O4'
_chemical_formula_moiety 'C24 H34 O4'
_chemical_formula_sum 'C24 H34 O4'
_chemical_formula_weight 386.51
_chemical_name_common 'vespertilin acetate'
_chemical_name_systematic
;
3\b-Acetoxy-16\b-hydroxypregn-5-ene-20-carboxylic acid 16-lactone
;
_symmetry_cell_setting monoclinic
_symmetry_space_group_name_Hall 'P 2yb'
_symmetry_space_group_name_H-M 'P 1 21 1'
_atom_sites_solution_hydrogens geom
_atom_sites_solution_primary direct
_atom_sites_solution_secondary difmap
_cell_angle_alpha 90
_cell_angle_beta 99.910(9)
_cell_angle_gamma 90
_cell_formula_units_Z 2
_cell_length_a 9.8290(12)
_cell_length_b 6.6580(18)
_cell_length_c 16.566(2)
_cell_measurement_reflns_used 39
_cell_measurement_temperature 298(2)
_cell_measurement_theta_max 24.623
_cell_measurement_theta_min 9.953
_cell_volume 1067.9(3)
_computing_cell_refinement XSCANS
_computing_data_collection 'XSCANS (Siemens, 1993)'
_computing_data_reduction XSCANS
_computing_molecular_graphics 'ORTEP-3 for Windows (Farrugia, 1997)'
_computing_publication_material 'WinGX (Farrugia, 1999)'
_computing_structure_refinement 'SHELXL97 (Sheldrick, 1997)'
_computing_structure_solution 'SIR2004 (Burla <i>et al.</i>,  2005)'
_diffrn_ambient_temperature 298(2)
_diffrn_measured_fraction_theta_full 0.987
_diffrn_measured_fraction_theta_max 0.987
_diffrn_measurement_device 'Siemens P4'
_diffrn_measurement_method 2\q/\w
_diffrn_radiation_monochromator graphite
_diffrn_radiation_type MoK\a
_diffrn_radiation_wavelength 0.71073
_diffrn_reflns_av_R_equivalents 0.0338
_diffrn_reflns_limit_h_max 12
_diffrn_reflns_limit_h_min -1
_diffrn_reflns_limit_k_max 8
_diffrn_reflns_limit_k_min -1
_diffrn_reflns_limit_l_max 21
_diffrn_reflns_limit_l_min -21
_diffrn_reflns_number 3706
_diffrn_reflns_theta_full 28
_diffrn_reflns_theta_max 28
_diffrn_reflns_theta_min 2.1
_diffrn_standards_decay_% 7.17
_diffrn_standards_interval_count 97
_diffrn_standards_number 3
_exptl_absorpt_coefficient_mu 0.08
_exptl_absorpt_correction_type none
_exptl_crystal_colour colorless
_exptl_crystal_density_diffrn 1.202
_exptl_crystal_density_method 'not measured'
_exptl_crystal_description plate
_exptl_crystal_F_000 420
_exptl_crystal_size_max 0.5
_exptl_crystal_size_mid 0.4
_exptl_crystal_size_min 0.2
_refine_diff_density_max 0.178
_refine_diff_density_min -0.182
_refine_ls_extinction_method none
_refine_ls_goodness_of_fit_ref 1.017
_refine_ls_hydrogen_treatment constr
_refine_ls_matrix_type full
_refine_ls_number_parameters 267
_refine_ls_number_reflns 2756
_refine_ls_number_restraints 1
_refine_ls_restrained_S_all 1.016
_refine_ls_R_factor_all 0.0635
_refine_ls_R_factor_gt 0.0469
_refine_ls_shift/su_max 0.004
_refine_ls_shift/su_mean 0
_refine_ls_structure_factor_coef Fsqd
_refine_ls_weighting_details 'calc w=1/[\s^2^(Fo^2^)+(0.0744P)^2^] where P=(Fo^2^+2Fc^2^)/3'
_refine_ls_weighting_scheme calc
_refine_ls_wR_factor_gt 0.1167
_refine_ls_wR_factor_ref 0.1272
_reflns_number_gt 2167
_reflns_number_total 2756
_reflns_threshold_expression I>2\s(I)
_cod_data_source_file ob2039.cif
_cod_data_source_block I
_cod_depositor_comments
;
The following automatic conversions were performed:
'_geom_bond_publ_flag' value 'Y' changed to 'y' according to
'/home/saulius/struct/CIF-dictionaries/cif_core.dic' dictionary named
'cif_core.dic' version 2.4.1 from 2010-06-29 (7
times).

'_geom_torsion_publ_flag' value 'Y' changed to 'y' according to
'/home/saulius/struct/CIF-dictionaries/cif_core.dic' dictionary named
'cif_core.dic' version 2.4.1 from 2010-06-29 (5 times).

Automatic conversion script
Id: cif_fix_enum 1527 2010-12-29 10:47:43Z saulius 

The following automatic conversions were performed:

'_geom_bond_publ_flag' value 'Y' changed to 'y' according to
/home/saulius/struct/CIF-dictionaries/cif_core.dic dictionary named
'cif_core.dic' version 2.4.1 from 2010-06-29 (7
times).

'_geom_torsion_publ_flag' value 'Y' changed to 'y' according
to /home/saulius/struct/CIF-dictionaries/cif_core.dic dictionary
named 'cif_core.dic' version 2.4.1 from 2010-06-29 (5 times).

Automatic conversion script
Id: cif_fix_values 1715 2011-07-08 13:25:40Z adriana 
;
_cod_original_sg_symbol_H-M P21
_cod_database_code 2210349
_cod_database_fobs_code 2210349

loop_
_atom_site_type_symbol
_atom_site_label
_atom_site_fract_x
_atom_site_fract_y
_atom_site_fract_z
_atom_site_U_iso_or_equiv
_atom_site_adp_type
_atom_site_calc_flag
_atom_site_refinement_flags
_atom_site_occupancy
_atom_site_disorder_assembly
_atom_site_disorder_group
C C1 0.5214(3) 0.2800(5) 0.61625(16) 0.0543(7) Uani d . 1 . .
H H1A 0.4486 0.2329 0.5733 0.065 Uiso calc R 1 . .
H H1B 0.4909 0.4056 0.6368 0.065 Uiso calc R 1 . .
C C2 0.6522(3) 0.3198(6) 0.57892(17) 0.0637(9) Uani d . 1 . .
H H2A 0.6784 0.1983 0.5532 0.076 Uiso calc R 1 . .
H H2B 0.6331 0.4231 0.5372 0.076 Uiso calc R 1 . .
C C3 0.7695(3) 0.3867(5) 0.64487(17) 0.0518(6) Uani d . 1 . .
H H3 0.7476 0.517 0.6669 0.062 Uiso calc R 1 . .
C C4 0.7982(3) 0.2345(5) 0.71310(17) 0.0505(6) Uani d . 1 . .
H H4A 0.8694 0.2854 0.7561 0.061 Uiso calc R 1 . .
H H4B 0.8318 0.1112 0.6923 0.061 Uiso calc R 1 . .
C C5 0.6692(2) 0.1912(4) 0.74790(14) 0.0402(5) Uani d . 1 . .
C C6 0.6702(3) 0.2066(5) 0.82859(15) 0.0469(6) Uani d . 1 . .
H H6 0.7499 0.2554 0.8611 0.056 Uiso calc R 1 . .
C C7 0.5520(3) 0.1506(5) 0.86980(14) 0.0521(7) Uani d . 1 . .
H H7A 0.508 0.2717 0.8852 0.063 Uiso calc R 1 . .
H H7B 0.5864 0.0761 0.9194 0.063 Uiso calc R 1 . .
C C8 0.4458(2) 0.0234(4) 0.81426(12) 0.0384(5) Uani d . 1 . .
H H8 0.4853 -0.1099 0.8085 0.046 Uiso calc R 1 . .
C C9 0.4128(2) 0.1226(4) 0.72860(13) 0.0373(5) Uani d . 1 . .
H H9 0.3913 0.2635 0.738 0.045 Uiso calc R 1 . .
C C10 0.5424(2) 0.1246(4) 0.68651(12) 0.0377(5) Uani d . 1 . .
C C11 0.2836(2) 0.0345(5) 0.67333(13) 0.0456(6) Uani d . 1 . .
H H11A 0.2563 0.1244 0.6273 0.055 Uiso calc R 1 . .
H H11B 0.3084 -0.0931 0.6516 0.055 Uiso calc R 1 . .
C C12 0.1589(2) 0.0014(5) 0.71655(15) 0.0462(6) Uani d . 1 . .
H H12A 0.1225 0.1304 0.7299 0.055 Uiso calc R 1 . .
H H12B 0.0868 -0.0689 0.68 0.055 Uiso calc R 1 . .
C C13 0.2010(2) -0.1216(4) 0.79541(13) 0.0383(5) Uani d . 1 . .
C C14 0.3144(2) -0.0005(4) 0.85007(13) 0.0407(5) Uani d . 1 . .
H H14 0.2774 0.1348 0.8549 0.049 Uiso calc R 1 . .
C C15 0.3251(3) -0.0998(5) 0.93500(14) 0.0553(7) Uani d . 1 . .
H H15A 0.3845 -0.217 0.9395 0.066 Uiso calc R 1 . .
H H15B 0.3604 -0.0061 0.9784 0.066 Uiso calc R 1 . .
C C16 0.1759(3) -0.1585(5) 0.93837(15) 0.0500(6) Uani d . 1 . .
H H16 0.1384 -0.0759 0.9783 0.06 Uiso calc R 1 . .
C C17 0.0910(3) -0.1317(4) 0.85226(14) 0.0421(5) Uani d . 1 . .
H H17 0.0395 -0.0052 0.8493 0.05 Uiso calc R 1 . .
C C18 0.2492(3) -0.3326(4) 0.77581(15) 0.0465(6) Uani d . 1 . .
H H18A 0.1736 -0.4046 0.7442 0.07 Uiso calc R 1 . .
H H18B 0.2812 -0.4034 0.826 0.07 Uiso calc R 1 . .
H H18C 0.3231 -0.3218 0.745 0.07 Uiso calc R 1 . .
C C19 0.5707(3) -0.0847(5) 0.65311(18) 0.0536(7) Uani d . 1 . .
H H19A 0.6575 -0.0831 0.6341 0.08 Uiso calc R 1 . .
H H19B 0.4983 -0.1186 0.6085 0.08 Uiso calc R 1 . .
H H19C 0.5738 -0.1826 0.6959 0.08 Uiso calc R 1 . .
C C20 -0.0091(2) -0.3092(4) 0.84406(15) 0.0455(6) Uani d . 1 . .
H H20 -0.0227 -0.363 0.7882 0.055 Uiso calc R 1 . .
C C21 -0.1494(3) -0.2582(5) 0.8686(2) 0.0626(8) Uani d . 1 . .
H H21A -0.2044 -0.3777 0.8667 0.094 Uiso calc R 1 . .
H H21B -0.1965 -0.1606 0.8312 0.094 Uiso calc R 1 . .
H H21C -0.1346 -0.2044 0.9232 0.094 Uiso calc R 1 . .
C C22 0.0647(3) -0.4611(5) 0.90395(17) 0.0501(6) Uani d . 1 . .
C C23 0.9293(3) 0.5776(5) 0.58166(18) 0.0570(7) Uani d . 1 . .
C C25 1.0621(3) 0.5690(6) 0.5488(2) 0.0665(9) Uani d . 1 A .
H H25A 1.0425 0.5482 0.4906 0.1 Uiso calc R 1 . .
H H25B 1.1175 0.4601 0.5743 0.1 Uiso calc R 1 . .
H H25C 1.1112 0.6931 0.5605 0.1 Uiso calc R 1 . .
O O1 0.1660(2) -0.3728(3) 0.95721(11) 0.0561(5) Uani d . 1 . .
O O2 0.0404(2) -0.6371(3) 0.90811(14) 0.0669(6) Uani d . 1 . .
O O3 0.8980(2) 0.4018(4) 0.61093(13) 0.0630(6) Uani d . 1 A .
O O4A 0.876(3) 0.7335(16) 0.594(3) 0.083(6) Uani d P 0.56(9) A 1
O O4B 0.834(4) 0.700(6) 0.562(2) 0.080(7) Uani d P 0.44(9) A 2

loop_
_atom_site_aniso_label
_atom_site_aniso_U_11
_atom_site_aniso_U_22
_atom_site_aniso_U_33
_atom_site_aniso_U_12
_atom_site_aniso_U_13
_atom_site_aniso_U_23
C1 0.0480(15) 0.0664(19) 0.0486(13) 0.0009(14) 0.0084(11) 0.0146(13)
C2 0.0583(16) 0.086(2) 0.0490(13) -0.0004(17) 0.0163(12) 0.0172(17)
C3 0.0481(13) 0.0514(15) 0.0617(15) -0.0004(14) 0.0255(12) 0.0060(14)
C4 0.0424(13) 0.0522(16) 0.0581(14) -0.0034(13) 0.0117(11) 0.0027(13)
C5 0.0370(11) 0.0353(11) 0.0478(11) -0.0014(10) 0.0057(9) 0.0044(11)
C6 0.0430(12) 0.0494(14) 0.0456(11) -0.0096(12) 0.0004(10) -0.0003(12)
C7 0.0546(14) 0.0638(18) 0.0372(11) -0.0155(14) 0.0058(10) -0.0065(13)
C8 0.0412(11) 0.0408(13) 0.0320(10) -0.0019(11) 0.0032(9) 0.0001(10)
C9 0.0391(10) 0.0346(11) 0.0380(10) 0.0028(10) 0.0059(9) 0.0016(10)
C10 0.0353(10) 0.0418(12) 0.0366(10) 0.0012(10) 0.0074(9) -0.0009(10)
C11 0.0402(12) 0.0602(17) 0.0352(10) -0.0016(12) 0.0027(9) 0.0063(12)
C12 0.0377(11) 0.0551(15) 0.0447(12) 0.0011(12) 0.0038(9) 0.0094(12)
C13 0.0378(11) 0.0396(12) 0.0377(10) 0.0013(11) 0.0071(9) -0.0003(10)
C14 0.0448(12) 0.0405(13) 0.0375(10) -0.0058(11) 0.0090(9) -0.0028(10)
C15 0.0585(15) 0.073(2) 0.0343(11) -0.0175(16) 0.0075(10) 0.0004(13)
C16 0.0594(15) 0.0525(16) 0.0407(11) -0.0109(13) 0.0160(11) -0.0033(12)
C17 0.0444(12) 0.0368(12) 0.0470(12) -0.0010(11) 0.0135(10) -0.0017(11)
C18 0.0497(13) 0.0417(14) 0.0480(12) 0.0013(12) 0.0083(11) -0.0048(12)
C19 0.0504(14) 0.0525(16) 0.0601(15) -0.0002(13) 0.0156(12) -0.0169(14)
C20 0.0450(13) 0.0413(14) 0.0502(12) -0.0062(12) 0.0080(10) 0.0015(12)
C21 0.0454(14) 0.0569(18) 0.087(2) -0.0009(14) 0.0151(14) 0.0108(17)
C22 0.0532(14) 0.0452(15) 0.0543(14) -0.0046(13) 0.0158(12) 0.0033(13)
C23 0.0558(16) 0.0599(19) 0.0617(16) -0.0062(15) 0.0277(14) -0.0021(15)
C25 0.0667(18) 0.072(2) 0.0674(17) -0.0108(17) 0.0301(15) -0.0065(17)
O1 0.0597(11) 0.0590(12) 0.0486(9) -0.0081(10) 0.0061(8) 0.0122(9)
O2 0.0716(13) 0.0447(12) 0.0844(13) -0.0034(11) 0.0137(11) 0.0095(11)
O3 0.0576(12) 0.0587(13) 0.0814(13) 0.0007(11) 0.0365(10) 0.0048(11)
O4A 0.072(8) 0.052(3) 0.140(14) -0.008(4) 0.057(9) -0.004(5)
O4B 0.076(9) 0.065(10) 0.107(12) 0.003(8) 0.039(9) 0.025(7)

loop_
_atom_type_symbol
_atom_type_description
_atom_type_scat_dispersion_real
_atom_type_scat_dispersion_imag
_atom_type_scat_source
C C 0.0033 0 'International Tables Vol C Tables 4.2.6.8 and 6.1.1.4'
H H 0 0 'International Tables Vol C Tables 4.2.6.8 and 6.1.1.4'
O O 0.0106 0 'International Tables Vol C Tables 4.2.6.8 and 6.1.1.4'

loop_
_geom_angle_atom_site_label_1
_geom_angle_atom_site_label_2
_geom_angle_atom_site_label_3
_geom_angle
C2 C1 C10 113.9(2)
C2 C1 H1A 108.8
C10 C1 H1A 108.8
C2 C1 H1B 108.8
C10 C1 H1B 108.8
H1A C1 H1B 107.7
C3 C2 C1 110.2(2)
C3 C2 H2A 109.6
C1 C2 H2A 109.6
C3 C2 H2B 109.6
C1 C2 H2B 109.6
H2A C2 H2B 108.1
O3 C3 C4 105.7(2)
O3 C3 C2 110.0(2)
C4 C3 C2 111.4(3)
O3 C3 H3 109.9
C4 C3 H3 109.9
C2 C3 H3 109.9
C3 C4 C5 110.7(2)
C3 C4 H4A 109.5
C5 C4 H4A 109.5
C3 C4 H4B 109.5
C5 C4 H4B 109.5
H4A C4 H4B 108.1
C6 C5 C4 120.3(2)
C6 C5 C10 123.4(2)
C4 C5 C10 116.3(2)
C5 C6 C7 124.4(2)
C5 C6 H6 117.8
C7 C6 H6 117.8
C6 C7 C8 111.64(19)
C6 C7 H7A 109.3
C8 C7 H7A 109.3
C6 C7 H7B 109.3
C8 C7 H7B 109.3
H7A C7 H7B 108
C14 C8 C7 111.24(19)
C14 C8 C9 110.14(17)
C7 C8 C9 109.3(2)
C14 C8 H8 108.7
C7 C8 H8 108.7
C9 C8 H8 108.7
C11 C9 C8 113.69(19)
C11 C9 C10 112.98(18)
C8 C9 C10 110.86(17)
C11 C9 H9 106.2
C8 C9 H9 106.2
C10 C9 H9 106.2
C5 C10 C19 108.9(2)
C5 C10 C1 107.1(2)
C19 C10 C1 110.1(2)
C5 C10 C9 109.91(17)
C19 C10 C9 111.4(2)
C1 C10 C9 109.27(19)
C12 C11 C9 114.66(19)
C12 C11 H11A 108.6
C9 C11 H11A 108.6
C12 C11 H11B 108.6
C9 C11 H11B 108.6
H11A C11 H11B 107.6
C13 C12 C11 110.67(19)
C13 C12 H12A 109.5
C11 C12 H12A 109.5
C13 C12 H12B 109.5
C11 C12 H12B 109.5
H12A C12 H12B 108.1
C18 C13 C12 110.8(2)
C18 C13 C14 112.6(2)
C12 C13 C14 106.4(2)
C18 C13 C17 111.2(2)
C12 C13 C17 115.18(19)
C14 C13 C17 100.09(17)
C8 C14 C13 113.82(18)
C8 C14 C15 118.2(2)
C13 C14 C15 103.9(2)
C8 C14 H14 106.7
C13 C14 H14 106.7
C15 C14 H14 106.7
C16 C15 C14 103.2(2)
C16 C15 H15A 111.1
C14 C15 H15A 111.1
C16 C15 H15B 111.1
C14 C15 H15B 111.1
H15A C15 H15B 109.1
O1 C16 C15 110.8(3)
O1 C16 C17 105.4(2)
C15 C16 C17 107.9(2)
O1 C16 H16 110.8
C15 C16 H16 110.8
C17 C16 H16 110.8
C20 C17 C16 103.4(2)
C20 C17 C13 119.0(2)
C16 C17 C13 104.22(19)
C20 C17 H17 109.9
C16 C17 H17 109.9
C13 C17 H17 109.9
C13 C18 H18A 109.5
C13 C18 H18B 109.5
H18A C18 H18B 109.5
C13 C18 H18C 109.5
H18A C18 H18C 109.5
H18B C18 H18C 109.5
C10 C19 H19A 109.5
C10 C19 H19B 109.5
H19A C19 H19B 109.5
C10 C19 H19C 109.5
H19A C19 H19C 109.5
H19B C19 H19C 109.5
C22 C20 C17 103.3(2)
C22 C20 C21 108.9(2)
C17 C20 C21 113.4(2)
C22 C20 H20 110.3
C17 C20 H20 110.3
C21 C20 H20 110.3
C20 C21 H21A 109.5
C20 C21 H21B 109.5
H21A C21 H21B 109.5
C20 C21 H21C 109.5
H21A C21 H21C 109.5
H21B C21 H21C 109.5
O2 C22 O1 121.4(3)
O2 C22 C20 127.8(3)
O1 C22 C20 110.8(2)
O4A C23 O3 124.8(7)
O4B C23 O3 117.7(18)
O4A C23 C25 121.9(6)
O4B C23 C25 126.3(8)
O3 C23 C25 111.8(3)
C23 C25 H25A 109.5
C23 C25 H25B 109.5
H25A C25 H25B 109.5
C23 C25 H25C 109.5
H25A C25 H25C 109.5
H25B C25 H25C 109.5
C22 O1 C16 110.7(2)
C23 O3 C3 118.0(2)

loop_
_geom_bond_atom_site_label_1
_geom_bond_atom_site_label_2
_geom_bond_distance
_geom_bond_publ_flag
C1 C2 1.542(4) y
C1 C10 1.545(4) ?
C1 H1A 0.97 ?
C1 H1B 0.97 ?
C2 C3 1.513(4) ?
C2 H2A 0.97 ?
C2 H2B 0.97 ?
C3 O3 1.472(3) y
C3 C4 1.508(4) ?
C3 H3 0.98 ?
C4 C5 1.509(3) ?
C4 H4A 0.97 ?
C4 H4B 0.97 ?
C5 C6 1.339(3) y
C5 C10 1.532(3) ?
C6 C7 1.493(3) ?
C6 H6 0.93 ?
C7 C8 1.524(3) ?
C7 H7A 0.97 ?
C7 H7B 0.97 ?
C8 C14 1.519(3) ?
C8 C9 1.548(3) ?
C8 H8 0.98 ?
C9 C11 1.548(3) ?
C9 C10 1.554(3) ?
C9 H9 0.98 ?
C10 C19 1.542(4) ?
C11 C12 1.538(3) ?
C11 H11A 0.97 ?
C11 H11B 0.97 ?
C12 C13 1.537(3) ?
C12 H12A 0.97 ?
C12 H12B 0.97 ?
C13 C18 1.535(4) ?
C13 C14 1.538(3) ?
C13 C17 1.552(3) ?
C14 C15 1.542(3) ?
C14 H14 0.98 ?
C15 C16 1.528(4) ?
C15 H15A 0.97 ?
C15 H15B 0.97 ?
C16 O1 1.467(4) y
C16 C17 1.534(4) ?
C16 H16 0.98 ?
C17 C20 1.529(4) ?
C17 H17 0.98 ?
C18 H18A 0.96 ?
C18 H18B 0.96 ?
C18 H18C 0.96 ?
C19 H19A 0.96 ?
C19 H19B 0.96 ?
C19 H19C 0.96 ?
C20 C22 1.512(4) ?
C20 C21 1.541(4) ?
C20 H20 0.98 ?
C21 H21A 0.96 ?
C21 H21B 0.96 ?
C21 H21C 0.96 ?
C22 O2 1.200(4) y
C22 O1 1.347(4) y
C23 O4A 1.195(12) no
C23 O4B 1.239(16) ?
C23 O3 1.324(4) y
C23 C25 1.498(4) ?
C25 H25A 0.96 ?
C25 H25B 0.96 ?
C25 H25C 0.96 ?

loop_
_geom_torsion_atom_site_label_1
_geom_torsion_atom_site_label_2
_geom_torsion_atom_site_label_3
_geom_torsion_atom_site_label_4
_geom_torsion
_geom_torsion_publ_flag
C10 C1 C2 C3 -56.5(4) y
C1 C2 C3 O3 173.4(3) ?
C1 C2 C3 C4 56.6(4) y
O3 C3 C4 C5 -174.7(2) ?
C2 C3 C4 C5 -55.3(3) y
C3 C4 C5 C6 -127.1(3) ?
C3 C4 C5 C10 54.6(3) y
C4 C5 C6 C7 -174.6(3) ?
C10 C5 C6 C7 3.6(5) y
C5 C6 C7 C8 15.2(4) y
C6 C7 C8 C14 -169.5(2) ?
C6 C7 C8 C9 -47.7(3) y
C14 C8 C9 C11 -44.5(3) ?
C7 C8 C9 C11 -167.0(2) ?
C14 C8 C9 C10 -173.1(2) ?
C7 C8 C9 C10 64.4(3) y
C6 C5 C10 C19 -110.6(3) ?
C4 C5 C10 C19 67.6(3) ?
C6 C5 C10 C1 130.3(3) ?
C4 C5 C10 C1 -51.4(3) y
C6 C5 C10 C9 11.7(4) y
C4 C5 C10 C9 -170.1(2) ?
C2 C1 C10 C5 51.7(3) y
C2 C1 C10 C19 -66.6(3) ?
C2 C1 C10 C9 170.7(2) ?
C11 C9 C10 C5 -173.6(2) ?
C8 C9 C10 C5 -44.7(3) y
C11 C9 C10 C19 -52.9(3) ?
C8 C9 C10 C19 76.1(2) ?
C11 C9 C10 C1 69.1(3) ?
C8 C9 C10 C1 -162.0(2) ?
C8 C9 C11 C12 44.1(3) ?
C10 C9 C11 C12 171.6(2) ?
C9 C11 C12 C13 -52.2(3) ?
C11 C12 C13 C18 -63.3(3) ?
C11 C12 C13 C14 59.5(3) ?
C11 C12 C13 C17 169.4(2) ?
C7 C8 C14 C13 178.0(2) ?
C9 C8 C14 C13 56.7(3) ?
C7 C8 C14 C15 -59.6(3) ?
C9 C8 C14 C15 179.1(2) ?
C18 C13 C14 C8 57.3(3) ?
C12 C13 C14 C8 -64.4(3) ?
C17 C13 C14 C8 175.4(2) ?
C18 C13 C14 C15 -72.6(2) ?
C12 C13 C14 C15 165.7(2) ?
C17 C13 C14 C15 45.5(2) ?
C8 C14 C15 C16 -162.6(2) ?
C13 C14 C15 C16 -35.3(3) ?
C14 C15 C16 O1 125.9(2) ?
C14 C15 C16 C17 10.9(3) ?
O1 C16 C17 C20 23.6(3) ?
C15 C16 C17 C20 142.1(2) ?
O1 C16 C17 C13 -101.4(2) ?
C15 C16 C17 C13 17.1(3) ?
C18 C13 C17 C20 -33.1(3) ?
C12 C13 C17 C20 94.0(3) ?
C14 C13 C17 C20 -152.3(2) ?
C18 C13 C17 C16 81.3(2) ?
C12 C13 C17 C16 -151.6(2) ?
C14 C13 C17 C16 -38.0(2) ?
C16 C17 C20 C22 -24.1(3) ?
C13 C17 C20 C22 90.7(2) ?
C16 C17 C20 C21 93.6(3) ?
C13 C17 C20 C21 -151.6(2) ?
C17 C20 C22 O2 -164.2(3) ?
C21 C20 C22 O2 74.9(4) ?
C17 C20 C22 O1 17.1(3) ?
C21 C20 C22 O1 -103.7(3) ?
O2 C22 O1 C16 179.2(3) ?
C20 C22 O1 C16 -2.0(3) ?
C15 C16 O1 C22 -130.5(2) ?
C17 C16 O1 C22 -14.0(3) ?
O4A C23 O3 C3 15(3) ?
O4B C23 O3 C3 -21(3) ?
C25 C23 O3 C3 -179.6(2) ?
C4 C3 O3 C23 -147.5(3) ?
C2 C3 O3 C23 92.2(3) ?
